data_4068834
loop_
_publ_author_name
'Theilmann, Oliver'
'Saak, Wolfgang'
'Haase, Detlev'
'Beckhaus, R\"udiger'

_publ_section_title
;
 Reactions of Low-Valent Titanocene(II) Fragments
 withtrans-4,4&#x2032;-Azobispyridine (RN&#xE5FB;NR, R = C5H4N): Formation
 of Tetranuclear Molecular Squares bytrans&#x2212;cisIsomerization
;
_journal_issue 9
_journal_name_full Organometallics
_journal_page_first 2799
_journal_paper_doi 10.1021/om801123k
_journal_volume 28
_journal_year 2009
_chemical_formula_sum 'C10 H12 N4 O2'
_chemical_formula_weight 220.24
_chemical_name_systematic
; 
 ? 
;
_space_group_IT_number 14
_symmetry_cell_setting monoclinic
_symmetry_space_group_name_Hall '-P 2ybc'
_symmetry_space_group_name_H-M 'P 1 21/c 1'
_atom_sites_solution_hydrogens geom
_atom_sites_solution_primary direct
_atom_sites_solution_secondary difmap
_audit_creation_method SHELXL-97
_cell_angle_alpha 90.00
_cell_angle_beta 96.82(3)
_cell_angle_gamma 90.00
_cell_formula_units_Z 2
_cell_length_a 9.9257(19)
_cell_length_b 4.7020(6)
_cell_length_c 11.978(3)
_cell_measurement_temperature 153(2)
_cell_volume 555.07(19)
_computing_cell_refinement 'IPDS (Stoe, 1999)'
_computing_data_collection 'IPDS (Stoe, 1999)'
_computing_data_reduction 'XRED (Stoe, 1997)'
_computing_molecular_graphics 'Ortep-3 for Windows (Farrugia, 1997)'
_computing_publication_material 'SHELX-97 (Sheldrick, 1997)'
_computing_structure_refinement 'SHELXL-97 (Sheldrick, 1997)'
_computing_structure_solution 'SHELXS-97 (Sheldrick, 1990)'
_diffrn_ambient_temperature 153(2)
_diffrn_measured_fraction_theta_full 0.934
_diffrn_measured_fraction_theta_max 0.934
_diffrn_measurement_device_type 'Stoe IPDS'
_diffrn_radiation_monochromator graphite
_diffrn_radiation_source 'fine-focus sealed tube'
_diffrn_radiation_type MoK\a
_diffrn_radiation_wavelength 0.71073
_diffrn_reflns_av_R_equivalents 0.0509
_diffrn_reflns_av_sigmaI/netI 0.0424
_diffrn_reflns_limit_h_max 12
_diffrn_reflns_limit_h_min -12
_diffrn_reflns_limit_k_max 5
_diffrn_reflns_limit_k_min -5
_diffrn_reflns_limit_l_max 14
_diffrn_reflns_limit_l_min -14
_diffrn_reflns_number 5594
_diffrn_reflns_theta_full 26.23
_diffrn_reflns_theta_max 26.23
_diffrn_reflns_theta_min 3.43
_exptl_absorpt_coefficient_mu 0.096
_exptl_absorpt_correction_T_max 0.9943
_exptl_absorpt_correction_T_min 0.9019
_exptl_absorpt_correction_type none
_exptl_crystal_colour orange
_exptl_crystal_density_diffrn 1.318
_exptl_crystal_density_method 'not measured'
_exptl_crystal_description plate
_exptl_crystal_F_000 232
_exptl_crystal_size_max 1.00
_exptl_crystal_size_mid 0.26
_exptl_crystal_size_min 0.06
_refine_diff_density_max 0.156
_refine_diff_density_min -0.109
_refine_diff_density_rms 0.031
_refine_ls_extinction_method none
_refine_ls_goodness_of_fit_ref 0.857
_refine_ls_hydrogen_treatment refall
_refine_ls_matrix_type full
_refine_ls_number_parameters 97
_refine_ls_number_reflns 1041
_refine_ls_number_restraints 0
_refine_ls_restrained_S_all 0.857
_refine_ls_R_factor_all 0.0482
_refine_ls_R_factor_gt 0.0297
_refine_ls_shift/su_max 0.001
_refine_ls_shift/su_mean 0.000
_refine_ls_structure_factor_coef Fsqd
_refine_ls_weighting_details 'calc w=1/[\s^2^(Fo^2^)+(0.0445P)^2^+0.0000P] where P=(Fo^2^+2Fc^2^)/3'
_refine_ls_weighting_scheme calc
_refine_ls_wR_factor_gt 0.0675
_refine_ls_wR_factor_ref 0.0714
_reflns_number_gt 705
_reflns_number_total 1041
_reflns_threshold_expression >2sigma(I)
_cod_data_source_file om801123k_si_002.cif
_cod_data_source_block DIAZPY
_cod_original_cell_volume 555.05(18)
_cod_original_sg_symbol_H-M P21/c
_cod_database_code 4068834

loop_
_symmetry_equiv_pos_as_xyz
'x, y, z'
'-x, y+1/2, -z+1/2'
'-x, -y, -z'
'x, -y-1/2, z-1/2'

loop_
_atom_site_label
_atom_site_type_symbol
_atom_site_fract_x
_atom_site_fract_y
_atom_site_fract_z
_atom_site_U_iso_or_equiv
_atom_site_adp_type
_atom_site_occupancy
_atom_site_symmetry_multiplicity
_atom_site_calc_flag
N1 N 0.54547(10) 0.0512(3) 1.03488(9) 0.0302(3) Uani 1 1 d
N2 N 0.79473(10) 0.6785(2) 0.91242(9) 0.0329(3) Uani 1 1 d
O1 O 1.03583(11) 0.5365(2) 0.70059(9) 0.0406(3) Uani 1 1 d
H1O H 1.0012(18) 0.387(4) 0.7331(16) 0.058(5) Uiso 1 1 d
H2O H 1.0918(19) 0.459(4) 0.6572(17) 0.066(5) Uiso 1 1 d
C1 C 0.62736(12) 0.2616(3) 0.98673(10) 0.0276(3) Uani 1 1 d
C2 C 0.61371(12) 0.3405(3) 0.87381(11) 0.0313(3) Uani 1 1 d
H2A H 0.5478(17) 0.256(4) 0.8180(13) 0.046(4) Uiso 1 1 d
C3 C 0.69975(13) 0.5484(3) 0.84140(12) 0.0329(3) Uani 1 1 d
H3A H 0.6924(15) 0.605(3) 0.7635(14) 0.042(4) Uiso 1 1 d
C4 C 0.80684(13) 0.5978(3) 1.02009(12) 0.0340(3) Uani 1 1 d
H4A H 0.8746(16) 0.692(4) 1.0715(13) 0.045(4) Uiso 1 1 d
C5 C 0.72606(12) 0.3905(3) 1.06105(11) 0.0322(3) Uani 1 1 d
H5A H 0.7352(13) 0.344(3) 1.1456(12) 0.029(3) Uiso 1 1 d

loop_
_atom_site_aniso_label
_atom_site_aniso_U_11
_atom_site_aniso_U_22
_atom_site_aniso_U_33
_atom_site_aniso_U_23
_atom_site_aniso_U_13
_atom_site_aniso_U_12
N1 0.0285(5) 0.0266(7) 0.0349(6) -0.0004(4) 0.0020(4) -0.0013(4)
N2 0.0318(6) 0.0267(8) 0.0413(7) -0.0006(5) 0.0089(5) -0.0032(5)
O1 0.0509(6) 0.0272(7) 0.0471(6) 0.0028(5) 0.0202(5) 0.0092(5)
C1 0.0251(6) 0.0210(7) 0.0374(7) 0.0001(5) 0.0062(5) 0.0003(5)
C2 0.0290(6) 0.0285(8) 0.0364(7) -0.0037(6) 0.0031(6) -0.0023(5)
C3 0.0350(7) 0.0304(9) 0.0341(7) 0.0011(6) 0.0073(6) 0.0001(6)
C4 0.0294(6) 0.0320(9) 0.0400(7) -0.0011(6) 0.0011(6) -0.0058(6)
C5 0.0317(6) 0.0300(9) 0.0346(7) 0.0014(6) 0.0028(5) -0.0026(5)

loop_
_atom_type_symbol
_atom_type_description
_atom_type_scat_dispersion_real
_atom_type_scat_dispersion_imag
_atom_type_scat_source
C C 0.0033 0.0016 'International Tables Vol C Tables 4.2.6.8 and 6.1.1.4'
H H 0.0000 0.0000 'International Tables Vol C Tables 4.2.6.8 and 6.1.1.4'
N N 0.0061 0.0033 'International Tables Vol C Tables 4.2.6.8 and 6.1.1.4'
O O 0.0106 0.0060 'International Tables Vol C Tables 4.2.6.8 and 6.1.1.4'

loop_
_geom_angle_atom_site_label_1
_geom_angle_atom_site_label_2
_geom_angle_atom_site_label_3
_geom_angle
_geom_angle_site_symmetry_1
N1 N1 C1 113.14(13) 3_657
C4 N2 C3 117.31(12) .
C5 C1 C2 119.21(12) .
C5 C1 N1 115.64(11) .
C2 C1 N1 125.15(11) .
C3 C2 C1 117.92(13) .
N2 C3 C2 123.75(13) .
N2 C4 C5 123.45(13) .
C1 C5 C4 118.36(12) .

loop_
_geom_bond_atom_site_label_1
_geom_bond_atom_site_label_2
_geom_bond_distance
_geom_bond_site_symmetry_2
N1 N1 1.251(2) 3_657
N1 C1 1.4435(17) .
N2 C4 1.3360(18) .
N2 C3 1.3401(18) .
C1 C5 1.3828(19) .
C1 C2 1.3934(19) .
C2 C3 1.384(2) .
C4 C5 1.388(2) .

loop_
_geom_torsion_atom_site_label_1
_geom_torsion_atom_site_label_2
_geom_torsion_atom_site_label_3
_geom_torsion_atom_site_label_4
_geom_torsion
_geom_torsion_site_symmetry_1
N1 N1 C1 C5 177.49(14) 3_657
N1 N1 C1 C2 -2.5(2) 3_657
C5 C1 C2 C3 -0.64(19) .
N1 C1 C2 C3 179.37(13) .
C4 N2 C3 C2 0.9(2) .
C1 C2 C3 N2 -0.3(2) .
C3 N2 C4 C5 -0.6(2) .
C2 C1 C5 C4 0.9(2) .
N1 C1 C5 C4 -179.08(12) .
N2 C4 C5 C1 -0.3(2) .
